data_2206625
loop_
_publ_author_name
'Wen, Puhong'

_publ_section_title 4-[(4-Hydroxy-3-methoxybenzylidene)amino]-1,5-dimethyl-2-phenyl-1,2-dihydropyrazol-3-one
_journal_coeditor_code BH6020
_journal_issue 9
_journal_name_full 'Acta Crystallographica Section E'
_journal_page_first o2918
_journal_page_last o2920
_journal_paper_doi 10.1107/S1600536805025559
_journal_volume 61
_journal_year 2005
_chemical_formula_iupac 'C19 H19 N3 O3'
_chemical_formula_moiety 'C19 H19 N3 O3'
_chemical_formula_sum 'C19 H19 N3 O3'
_chemical_formula_weight 337.37
_chemical_name_systematic
;
4-[(4-Hydroxy-3-methoxybenzylidene)amino]-1,5-dimethyl-2-phenyl-1,2-
dihydropyrazol-3-one
;
_space_group_IT_number 19
_symmetry_cell_setting orthorhombic
_symmetry_space_group_name_Hall 'P 2ac 2ab'
_symmetry_space_group_name_H-M 'P 21 21 21'
_atom_sites_solution_hydrogens geom
_atom_sites_solution_primary direct
_atom_sites_solution_secondary difmap
_cell_angle_alpha 90.00
_cell_angle_beta 90.00
_cell_angle_gamma 90.00
_cell_formula_units_Z 4
_cell_length_a 6.7467(11)
_cell_length_b 14.609(2)
_cell_length_c 17.785(3)
_cell_measurement_reflns_used 1278
_cell_measurement_temperature 296(2)
_cell_measurement_theta_max 20.41
_cell_measurement_theta_min 2.79
_cell_volume 1752.9(5)
_computing_cell_refinement SMART
_computing_data_collection 'SMART (Bruker, 2002)'
_computing_data_reduction 'SAINT (Bruker, 2002)'
_computing_molecular_graphics 'SHELXTL (Bruker, 2002)'
_computing_publication_material SHELXTL
_computing_structure_refinement 'SHELXL97 (Sheldrick, 1997)'
_computing_structure_solution 'SHELXS97 (Sheldrick, 1997)'
_diffrn_ambient_temperature 296(2)
_diffrn_measured_fraction_theta_full 0.995
_diffrn_measured_fraction_theta_max 0.995
_diffrn_measurement_device_type 'Bruker SMART CCD area-detector'
_diffrn_measurement_method '\f and \w'
_diffrn_radiation_monochromator graphite
_diffrn_radiation_source 'fine-focus sealed tube'
_diffrn_radiation_type MoK\a
_diffrn_radiation_wavelength 0.71073
_diffrn_reflns_av_R_equivalents 0.0388
_diffrn_reflns_av_sigmaI/netI 0.0897
_diffrn_reflns_limit_h_max 8
_diffrn_reflns_limit_h_min -8
_diffrn_reflns_limit_k_max 15
_diffrn_reflns_limit_k_min -18
_diffrn_reflns_limit_l_max 17
_diffrn_reflns_limit_l_min -22
_diffrn_reflns_number 8650
_diffrn_reflns_theta_full 27.17
_diffrn_reflns_theta_max 27.17
_diffrn_reflns_theta_min 2.79
_diffrn_standards_decay_% 0
_diffrn_standards_interval_count 0
_diffrn_standards_interval_time 0
_diffrn_standards_number 0
_exptl_absorpt_coefficient_mu 0.088
_exptl_absorpt_correction_T_max 0.9875
_exptl_absorpt_correction_T_min 0.9592
_exptl_absorpt_correction_type multi-scan
_exptl_absorpt_process_details '(SADABS; Bruker, 2002)'
_exptl_crystal_colour yellow
_exptl_crystal_density_diffrn 1.278
_exptl_crystal_density_method 'not measured'
_exptl_crystal_description Prism
_exptl_crystal_F_000 712
_exptl_crystal_size_max 0.48
_exptl_crystal_size_mid 0.17
_exptl_crystal_size_min 0.14
_refine_diff_density_max 0.109
_refine_diff_density_min -0.143
_refine_ls_extinction_method none
_refine_ls_goodness_of_fit_ref 1.028
_refine_ls_hydrogen_treatment constr
_refine_ls_matrix_type full
_refine_ls_number_parameters 230
_refine_ls_number_reflns 2239
_refine_ls_number_restraints 0
_refine_ls_restrained_S_all 1.028
_refine_ls_R_factor_all 0.0642
_refine_ls_R_factor_gt 0.0395
_refine_ls_shift/su_max 0.001
_refine_ls_shift/su_mean 0.000
_refine_ls_structure_factor_coef Fsqd
_refine_ls_weighting_details 'calc w = 1/[\s^2^(Fo^2^)+0.076P] where P = (Fo^2^+2Fc^2^)/3'
_refine_ls_weighting_scheme calc
_refine_ls_wR_factor_gt 0.0959
_refine_ls_wR_factor_ref 0.1076
_reflns_number_gt 1549
_reflns_number_total 2239
_reflns_threshold_expression I>\s(I)
_cod_data_source_file bh6020.cif
_cod_data_source_block I
_cod_depositor_comments
;
The following automatic conversions were performed:
'_symmetry_cell_setting' value 'Orthorhombic' changed to 'orthorhombic'
according to '/home/saulius/struct/CIF-dictionaries/cif_core.dic'
dictionary named 'cif_core.dic' version 2.4.1 from 2010-06-29.

Automatic conversion script
Id: cif_fix_enum 1527 2010-12-29 10:47:43Z saulius 

The following automatic conversions were performed:

'_symmetry_cell_setting' value 'Orthorhombic' changed to
'orthorhombic' according to
/home/saulius/struct/CIF-dictionaries/cif_core.dic dictionary named
'cif_core.dic' version 2.4.1 from 2010-06-29.

Automatic conversion script
Id: cif_fix_values 1715 2011-07-08 13:25:40Z adriana 
;
_cod_database_code 2206625
_cod_database_fobs_code 2206625

loop_
_symmetry_equiv_pos_as_xyz
'x, y, z'
'-x+1/2, -y, z+1/2'
'-x, y+1/2, -z+1/2'
'x+1/2, -y+1/2, -z'

loop_
_atom_site_label
_atom_site_fract_x
_atom_site_fract_y
_atom_site_fract_z
_atom_site_U_iso_or_equiv
_atom_site_adp_type
_atom_site_calc_flag
_atom_site_refinement_flags
_atom_site_occupancy
_atom_site_type_symbol
C1 0.2242(4) 1.02690(18) 0.71880(13) 0.0557(6) Uani d . 1 C
C2 0.1359(4) 0.94588(18) 0.69692(12) 0.0564(6) Uani d . 1 C
H2 0.0152 0.9471 0.6716 0.068 Uiso calc R 1 H
C3 0.2265(4) 0.86214(19) 0.71251(14) 0.0601(6) Uani d . 1 C
C4 0.4052(4) 0.8611(2) 0.75000(16) 0.0750(8) Uani d . 1 C
H4 0.4651 0.8054 0.7611 0.090 Uiso calc R 1 H
C5 0.4958(5) 0.9410(2) 0.77118(16) 0.0738(7) Uani d . 1 C
H5 0.6172 0.9392 0.7959 0.089 Uiso calc R 1 H
C6 0.4075(4) 1.02452(18) 0.75598(14) 0.0608(6) Uani d . 1 C
C7 0.1393(4) 0.77629(18) 0.68658(14) 0.0622(7) Uani d . 1 C
H7 0.2002 0.7218 0.7006 0.075 Uiso calc R 1 H
C8 -0.0813(3) 0.68739(17) 0.61860(12) 0.0525(6) Uani d . 1 C
C9 -0.2492(4) 0.6783(2) 0.57687(14) 0.0586(6) Uani d . 1 C
C10 0.0157(4) 0.60070(18) 0.61990(13) 0.0541(6) Uani d . 1 C
C11 -0.0388(4) 0.4520(2) 0.46622(15) 0.0699(7) Uani d . 1 C
H11 -0.0898 0.4984 0.4362 0.084 Uiso calc R 1 H
C12 -0.0357(4) 0.46129(17) 0.54369(14) 0.0610(6) Uani d . 1 C
C13 0.0427(5) 0.3931(2) 0.58820(17) 0.0747(8) Uani d . 1 C
H13 0.0418 0.3988 0.6403 0.090 Uiso calc R 1 H
C14 0.1228(5) 0.3162(2) 0.5547(2) 0.0897(10) Uani d . 1 C
H14 0.1817 0.2712 0.5842 0.108 Uiso calc R 1 H
C15 0.1156(5) 0.3058(2) 0.4778(2) 0.0921(10) Uani d . 1 C
H15 0.1658 0.2531 0.4555 0.110 Uiso calc R 1 H
C16 0.0341(5) 0.3735(2) 0.43432(19) 0.0847(9) Uani d . 1 C
H16 0.0282 0.3660 0.3824 0.102 Uiso calc R 1 H
C17 -0.4440(4) 0.5456(2) 0.52861(17) 0.0850(9) Uani d . 1 C
H17A -0.5253 0.5401 0.5727 0.127 Uiso calc R 1 H
H17B -0.4141 0.4857 0.5095 0.127 Uiso calc R 1 H
H17C -0.5135 0.5801 0.4910 0.127 Uiso calc R 1 H
C18 -0.4054(4) 0.7476(2) 0.56216(17) 0.0837(9) Uani d . 1 C
H18A -0.3701 0.8042 0.5861 0.126 Uiso calc R 1 H
H18B -0.5295 0.7263 0.5819 0.126 Uiso calc R 1 H
H18C -0.4175 0.7572 0.5089 0.126 Uiso calc R 1 H
C19 -0.0316(5) 1.1161(2) 0.66663(16) 0.0728(8) Uani d . 1 C
H19A -0.0163 1.0899 0.6175 0.109 Uiso calc R 1 H
H19B -0.0717 1.1789 0.6620 0.109 Uiso calc R 1 H
H19C -0.1308 1.0828 0.6940 0.109 Uiso calc R 1 H
N1 -0.1049(3) 0.54265(15) 0.57897(11) 0.0597(5) Uani d . 1 N
N2 -0.2602(3) 0.59253(18) 0.54793(11) 0.0636(6) Uani d . 1 N
N3 -0.0156(3) 0.77192(14) 0.64581(11) 0.0584(5) Uani d . 1 N
O1 0.1774(3) 0.57521(12) 0.64666(11) 0.0685(5) Uani d . 1 O
O2 0.1512(3) 1.11144(12) 0.70570(10) 0.0683(5) Uani d . 1 O
O3 0.4915(3) 1.10540(12) 0.77524(11) 0.0727(5) Uani d . 1 O
H3 0.5937 1.0959 0.7989 0.109 Uiso calc R 1 H

loop_
_atom_site_aniso_label
_atom_site_aniso_U_11
_atom_site_aniso_U_22
_atom_site_aniso_U_33
_atom_site_aniso_U_12
_atom_site_aniso_U_13
_atom_site_aniso_U_23
C1 0.0532(14) 0.0652(16) 0.0488(12) 0.0033(12) -0.0036(12) -0.0021(11)
C2 0.0482(13) 0.0725(16) 0.0486(12) 0.0016(13) -0.0051(10) 0.0024(11)
C3 0.0571(15) 0.0671(16) 0.0562(14) 0.0008(13) -0.0066(13) -0.0028(13)
C4 0.0710(17) 0.0741(18) 0.0800(18) 0.0118(15) -0.0217(16) -0.0037(15)
C5 0.0664(16) 0.0771(18) 0.0780(17) 0.0030(16) -0.0227(15) -0.0095(15)
C6 0.0552(14) 0.0687(16) 0.0586(13) -0.0007(13) -0.0042(13) -0.0054(12)
C7 0.0643(17) 0.0616(15) 0.0608(14) 0.0053(14) -0.0056(13) 0.0052(12)
C8 0.0447(12) 0.0686(15) 0.0443(11) 0.0002(12) -0.0005(11) 0.0021(10)
C9 0.0477(13) 0.0787(18) 0.0493(13) 0.0050(13) -0.0010(12) 0.0028(12)
C10 0.0429(12) 0.0725(15) 0.0470(11) -0.0045(13) -0.0024(11) 0.0011(11)
C11 0.0568(15) 0.0895(19) 0.0635(15) -0.0051(16) 0.0032(12) -0.0092(14)
C12 0.0489(13) 0.0691(16) 0.0651(14) -0.0078(13) -0.0001(12) -0.0055(13)
C13 0.0724(17) 0.0766(19) 0.0752(17) -0.0089(16) -0.0013(15) 0.0055(15)
C14 0.081(2) 0.074(2) 0.114(3) 0.0021(18) 0.008(2) 0.0041(19)
C15 0.081(2) 0.082(2) 0.113(3) -0.0012(19) 0.020(2) -0.025(2)
C16 0.0716(18) 0.103(2) 0.0798(19) -0.0032(19) 0.0164(17) -0.0260(18)
C17 0.0521(15) 0.122(3) 0.0804(18) -0.0060(18) -0.0100(14) -0.0333(18)
C18 0.0647(17) 0.104(2) 0.0824(18) 0.0233(17) -0.0177(16) 0.0001(17)
C19 0.0670(17) 0.0759(18) 0.0755(17) 0.0163(15) -0.0074(15) -0.0020(14)
N1 0.0478(11) 0.0753(14) 0.0560(11) 0.0036(11) -0.0078(9) -0.0086(10)
N2 0.0439(11) 0.0913(16) 0.0558(11) 0.0032(11) -0.0097(10) -0.0085(11)
N3 0.0515(11) 0.0707(13) 0.0529(10) -0.0022(11) -0.0038(10) 0.0021(10)
O1 0.0511(9) 0.0753(12) 0.0790(12) 0.0050(9) -0.0184(9) -0.0065(9)
O2 0.0618(11) 0.0680(11) 0.0752(11) 0.0089(10) -0.0134(9) -0.0026(9)
O3 0.0621(11) 0.0732(12) 0.0829(12) -0.0017(10) -0.0183(11) -0.0120(9)

loop_
_atom_type_symbol
_atom_type_description
_atom_type_scat_dispersion_real
_atom_type_scat_dispersion_imag
_atom_type_scat_source
C C 0.0033 0.0016 'International Tables Vol C Tables 4.2.6.8 and 6.1.1.4'
H H 0.0000 0.0000 'International Tables Vol C Tables 4.2.6.8 and 6.1.1.4'
N N 0.0061 0.0033 'International Tables Vol C Tables 4.2.6.8 and 6.1.1.4'
O O 0.0106 0.0060 'International Tables Vol C Tables 4.2.6.8 and 6.1.1.4'

loop_
_geom_angle_atom_site_label_1
_geom_angle_atom_site_label_2
_geom_angle_atom_site_label_3
_geom_angle
_geom_angle_publ_flag
O2 C1 C2 125.3(2) ?
O2 C1 C6 115.2(2) ?
C2 C1 C6 119.5(2) ?
C1 C2 C3 120.4(2) ?
C1 C2 H2 119.8 ?
C3 C2 H2 119.8 ?
C4 C3 C2 119.3(2) ?
C4 C3 C7 119.7(2) ?
C2 C3 C7 120.9(2) ?
C5 C4 C3 120.9(3) ?
C5 C4 H4 119.6 ?
C3 C4 H4 119.6 ?
C4 C5 C6 120.3(2) ?
C4 C5 H5 119.8 ?
C6 C5 H5 119.8 ?
O3 C6 C5 122.6(2) yes
O3 C6 C1 117.8(2) ?
C5 C6 C1 119.6(2) ?
N3 C7 C3 123.6(2) yes
N3 C7 H7 118.2 ?
C3 C7 H7 118.2 ?
C9 C8 N3 122.6(2) yes
C9 C8 C10 107.7(2) yes
N3 C8 C10 129.3(2) yes
N2 C9 C8 110.0(2) yes
N2 C9 C18 121.6(2) yes
C8 C9 C18 128.3(3) yes
O1 C10 N1 122.2(2) yes
O1 C10 C8 132.3(2) yes
N1 C10 C8 105.5(2) yes
C16 C11 C12 119.2(3) ?
C16 C11 H11 120.4 ?
C12 C11 H11 120.4 ?
C13 C12 C11 120.4(3) ?
C13 C12 N1 118.5(2) ?
C11 C12 N1 121.1(2) ?
C12 C13 C14 119.4(3) ?
C12 C13 H13 120.3 ?
C14 C13 H13 120.3 ?
C15 C14 C13 120.2(3) ?
C15 C14 H14 119.9 ?
C13 C14 H14 119.9 ?
C16 C15 C14 119.7(3) ?
C16 C15 H15 120.1 ?
C14 C15 H15 120.1 ?
C15 C16 C11 120.9(3) ?
C15 C16 H16 119.5 ?
C11 C16 H16 119.5 ?
N2 C17 H17A 109.5 ?
N2 C17 H17B 109.5 ?
H17A C17 H17B 109.5 ?
N2 C17 H17C 109.5 ?
H17A C17 H17C 109.5 ?
H17B C17 H17C 109.5 ?
C9 C18 H18A 109.5 ?
C9 C18 H18B 109.5 ?
H18A C18 H18B 109.5 ?
C9 C18 H18C 109.5 ?
H18A C18 H18C 109.5 ?
H18B C18 H18C 109.5 ?
O2 C19 H19A 109.5 ?
O2 C19 H19B 109.5 ?
H19A C19 H19B 109.5 ?
O2 C19 H19C 109.5 ?
H19A C19 H19C 109.5 ?
H19B C19 H19C 109.5 ?
C10 N1 N2 109.3(2) yes
C10 N1 C12 123.5(2) yes
N2 N1 C12 120.6(2) yes
C9 N2 N1 107.0(2) yes
C9 N2 C17 124.8(2) yes
N1 N2 C17 119.2(2) yes
C7 N3 C8 120.1(2) yes
C1 O2 C19 116.5(2) ?
C6 O3 H3 109.5 yes

loop_
_geom_bond_atom_site_label_1
_geom_bond_atom_site_label_2
_geom_bond_distance
_geom_bond_publ_flag
C1 O2 1.350(3) ?
C1 C2 1.381(3) ?
C1 C6 1.403(4) ?
C2 C3 1.396(3) ?
C2 H2 0.9300 ?
C3 C4 1.377(4) ?
C3 C7 1.460(4) yes
C4 C5 1.371(4) ?
C4 H4 0.9300 ?
C5 C6 1.384(4) ?
C5 H5 0.9300 ?
C6 O3 1.354(3) ?
C7 N3 1.273(3) yes
C7 H7 0.9300 ?
C8 C9 1.361(3) yes
C8 N3 1.398(3) yes
C8 C10 1.426(3) yes
C9 N2 1.356(4) yes
C9 C18 1.485(4) ?
C10 O1 1.247(3) ?
C10 N1 1.382(3) yes
C11 C16 1.371(4) ?
C11 C12 1.385(4) ?
C11 H11 0.9300 ?
C12 C13 1.378(4) ?
C12 N1 1.423(3) ?
C13 C14 1.382(4) ?
C13 H13 0.9300 ?
C14 C15 1.377(5) ?
C14 H14 0.9300 ?
C15 C16 1.370(5) ?
C15 H15 0.9300 ?
C16 H16 0.9300 ?
C17 N2 1.458(3) ?
C17 H17A 0.9600 ?
C17 H17B 0.9600 ?
C17 H17C 0.9600 ?
C18 H18A 0.9600 ?
C18 H18B 0.9600 ?
C18 H18C 0.9600 ?
C19 O2 1.417(3) ?
C19 H19A 0.9600 ?
C19 H19B 0.9600 ?
C19 H19C 0.9600 ?
N1 N2 1.391(3) yes
O3 H3 0.8200 ?

loop_
_geom_hbond_atom_site_label_D
_geom_hbond_atom_site_label_H
_geom_hbond_atom_site_label_A
_geom_hbond_site_symmetry_A
_geom_hbond_distance_DH
_geom_hbond_distance_HA
_geom_hbond_distance_DA
_geom_hbond_angle_DHA
_geom_hbond_publ_flag
O3 H3 O1 3_656 0.82 1.85 2.667(3) 179 yes

loop_
_geom_torsion_atom_site_label_1
_geom_torsion_atom_site_label_2
_geom_torsion_atom_site_label_3
_geom_torsion_atom_site_label_4
_geom_torsion
_geom_torsion_publ_flag
O2 C1 C2 C3 179.0(2) ?
C6 C1 C2 C3 0.9(4) ?
C1 C2 C3 C4 0.0(4) ?
C1 C2 C3 C7 -177.1(2) ?
C2 C3 C4 C5 -0.9(4) ?
C7 C3 C4 C5 176.3(3) ?
C3 C4 C5 C6 0.8(5) ?
C4 C5 C6 O3 -179.5(3) ?
C4 C5 C6 C1 0.1(4) ?
O2 C1 C6 O3 0.4(3) ?
C2 C1 C6 O3 178.7(2) ?
O2 C1 C6 C5 -179.2(2) ?
C2 C1 C6 C5 -1.0(4) ?
C4 C3 C7 N3 -173.5(2) ?
C2 C3 C7 N3 3.6(4) ?
N3 C8 C9 N2 170.1(2) ?
C10 C8 C9 N2 -3.4(3) ?
N3 C8 C9 C18 -10.0(4) ?
C10 C8 C9 C18 176.5(2) ?
C9 C8 C10 O1 175.5(3) ?
N3 C8 C10 O1 2.7(4) ?
C9 C8 C10 N1 -1.1(2) ?
N3 C8 C10 N1 -174.0(2) ?
C16 C11 C12 C13 1.0(4) ?
C16 C11 C12 N1 178.2(2) ?
C11 C12 C13 C14 1.6(4) ?
N1 C12 C13 C14 -175.7(3) ?
C12 C13 C14 C15 -3.1(5) ?
C13 C14 C15 C16 2.0(5) ?
C14 C15 C16 C11 0.7(5) ?
C12 C11 C16 C15 -2.2(4) ?
O1 C10 N1 N2 -172.0(2) ?
C8 C10 N1 N2 5.1(2) ?
O1 C10 N1 C12 -20.3(4) ?
C8 C10 N1 C12 156.7(2) ?
C13 C12 N1 C10 61.7(3) ?
C11 C12 N1 C10 -115.6(3) ?
C13 C12 N1 N2 -149.7(2) ?
C11 C12 N1 N2 33.0(3) ?
C8 C9 N2 N1 6.5(3) ?
C18 C9 N2 N1 -173.4(2) ?
C8 C9 N2 C17 152.9(2) ?
C18 C9 N2 C17 -27.0(4) ?
C10 N1 N2 C9 -7.2(3) ?
C12 N1 N2 C9 -159.8(2) ?
C10 N1 N2 C17 -155.8(2) ?
C12 N1 N2 C17 51.6(3) ?
C3 C7 N3 C8 175.2(2) yes
C9 C8 N3 C7 177.8(2) ?
C10 C8 N3 C7 -10.3(4) ?
C2 C1 O2 C19 0.4(4) ?
C6 C1 O2 C19 178.5(2) ?

loop_
_cod_related_entry_id
_cod_related_entry_database
_cod_related_entry_code
1 ChemSpider 30654826
